data_7714760
loop_
_publ_author_name
'Maryunina, Kseniya'
'Nigomedyanova, Daria'
'Morozov, Vitaly'
'Smirnova, Kristina'
'Letyagin, Gleb'
'Romanenko, Galina'
'Efimov, Nikolay'
'Bogomyakov, Artem'
'Ovcharenko, Victor'

_publ_section_title
;
 Ferrocenyl-substituted nitronyl nitroxide in the design of
 one-dimensional magnets.
;
_journal_issue 4
_journal_name_full 'Dalton transactions (Cambridge, England : 2003)'
_journal_page_first 1714
_journal_page_last 1721
_journal_paper_doi 10.1039/d3dt03858k
_journal_volume 53
_journal_year 2024
_chemical_formula_sum 'C27 H23 Co F12 Fe N2 O6'
_chemical_formula_weight 814.25
_space_group_crystal_system monoclinic
_space_group_IT_number 14
_space_group_name_Hall '-P 2yn'
_space_group_name_H-M_alt 'P 1 21/n 1'
_atom_sites_solution_hydrogens geom
_audit_creation_method SHELXL-2018/3
_audit_update_record
;
2023-09-28 deposited with the CCDC.	2023-12-18 downloaded from the CCDC.
;
_cell_angle_alpha 90
_cell_angle_beta 96.601(5)
_cell_angle_gamma 90
_cell_formula_units_Z 4
_cell_length_a 14.2966(11)
_cell_length_b 15.5154(13)
_cell_length_c 14.4767(12)
_cell_measurement_reflns_used 3847
_cell_measurement_temperature 296(2)
_cell_measurement_theta_max 19.52
_cell_measurement_theta_min 2.50
_cell_volume 3189.9(5)
_computing_cell_refinement 'Bruker SAINT'
_computing_data_collection 'Bruker APEX2'
_computing_data_reduction 'Bruker SAINT'
_computing_molecular_graphics 'Bruker SHELXTL'
_computing_publication_material 'Bruker SHELXTL'
_computing_structure_refinement 'SHELXL-2018/3 (Sheldrick, 2018)'
_computing_structure_solution 'SHELXS-97 (Sheldrick, 2008)'
_diffrn_ambient_temperature 296(2)
_diffrn_measured_fraction_theta_full 0.999
_diffrn_measured_fraction_theta_max 0.997
_diffrn_measurement_device_type 'Bruker APEX-II CCD'
_diffrn_measurement_method '\f and \w scans'
_diffrn_radiation_type MoK\a
_diffrn_radiation_wavelength 0.71073
_diffrn_reflns_av_R_equivalents 0.0672
_diffrn_reflns_av_unetI/netI 0.1101
_diffrn_reflns_Laue_measured_fraction_full 0.999
_diffrn_reflns_Laue_measured_fraction_max 0.997
_diffrn_reflns_limit_h_max 19
_diffrn_reflns_limit_h_min -18
_diffrn_reflns_limit_k_max 20
_diffrn_reflns_limit_k_min -15
_diffrn_reflns_limit_l_max 19
_diffrn_reflns_limit_l_min -17
_diffrn_reflns_number 31177
_diffrn_reflns_point_group_measured_fraction_full 0.999
_diffrn_reflns_point_group_measured_fraction_max 0.997
_diffrn_reflns_theta_full 25.242
_diffrn_reflns_theta_max 28.314
_diffrn_reflns_theta_min 1.931
_exptl_absorpt_coefficient_mu 1.088
_exptl_absorpt_correction_type none
_exptl_crystal_colour black
_exptl_crystal_density_diffrn 1.695
_exptl_crystal_description block
_exptl_crystal_F_000 1632
_exptl_crystal_size_max 0.32
_exptl_crystal_size_mid 0.23
_exptl_crystal_size_min 0.18
_refine_diff_density_max 0.512
_refine_diff_density_min -0.478
_refine_diff_density_rms 0.076
_refine_ls_extinction_method none
_refine_ls_goodness_of_fit_ref 1.021
_refine_ls_hydrogen_treatment constr
_refine_ls_matrix_type full
_refine_ls_number_parameters 533
_refine_ls_number_reflns 7926
_refine_ls_number_restraints 30
_refine_ls_restrained_S_all 1.068
_refine_ls_R_factor_all 0.1460
_refine_ls_R_factor_gt 0.0542
_refine_ls_shift/su_max 0.001
_refine_ls_shift/su_mean 0.000
_refine_ls_structure_factor_coef Fsqd
_refine_ls_weighting_details 'w=1/[\s^2^(Fo^2^)+(0.0387P)^2^] where P=(Fo^2^+2Fc^2^)/3'
_refine_ls_weighting_scheme calc
_refine_ls_wR_factor_gt 0.0931
_refine_ls_wR_factor_ref 0.1179
_reflns_Friedel_coverage 0.000
_reflns_number_gt 3741
_reflns_number_total 7926
_reflns_threshold_expression 'I > 2\s(I)'
_cod_data_source_file d3dt03858k2.cif
_cod_data_source_block 2220
_cod_depositor_comments 'Adding full bibliography for 7714760--7714766.cif.'
_cod_original_sg_symbol_H-M 'P 21/n'
_cod_database_code 7714760
_shelx_shelxl_version_number 2018/3
_shelx_space_group_comment
; 
The symmetry employed for this shelxl refinement is uniquely defined 
by the following loop, which should always be used as a source of 
symmetry information in preference to the above space-group names. 
They are only intended as comments. 
;

loop_
_space_group_symop_operation_xyz
'x, y, z'
'-x+1/2, y+1/2, -z+1/2'
'-x, -y, -z'
'x-1/2, -y-1/2, z-1/2'

loop_
_atom_site_label
_atom_site_type_symbol
_atom_site_fract_x
_atom_site_fract_y
_atom_site_fract_z
_atom_site_U_iso_or_equiv
_atom_site_adp_type
_atom_site_occupancy
_atom_site_site_symmetry_order
_atom_site_calc_flag
_atom_site_refinement_flags_posn
_atom_site_refinement_flags_adp
_atom_site_refinement_flags_occupancy
_atom_site_disorder_assembly
_atom_site_disorder_group
Co Co 0.79214(3) 0.16476(3) 0.27943(3) 0.03630(16) Uani 1 1 d . . . . .
O1 O 0.77384(16) 0.09290(15) 0.16165(17) 0.0451(7) Uani 1 1 d . . . . .
C1 C 0.7977(4) 0.0335(5) 0.0187(4) 0.0854(19) Uani 1 1 d . . . . .
F1 F 0.7302(6) -0.0229(6) 0.0263(5) 0.163(3) Uani 0.756(5) 1 d . . P A 1
F3 F 0.7614(7) 0.0932(4) -0.0392(3) 0.134(2) Uani 0.756(5) 1 d . . P A 1
F2 F 0.8579(3) -0.0096(5) -0.0243(4) 0.1101(19) Uani 0.756(5) 1 d . U P A 1
F1A F 0.8589(17) 0.0575(17) -0.0446(15) 0.163(3) Uani 0.244(5) 1 d . . P A 2
F2A F 0.7192(14) 0.043(2) 0.0013(16) 0.1101(19) Uani 0.244(5) 1 d . U P A 2
F3A F 0.813(2) -0.0466(13) 0.0256(12) 0.134(2) Uani 0.244(5) 1 d . . P A 2
C2 C 0.8363(3) 0.0726(2) 0.1120(3) 0.0467(10) Uani 1 1 d . . . . .
C3 C 0.9331(3) 0.0830(3) 0.1307(3) 0.0525(11) Uani 1 1 d . . . . .
H3A H 0.971475 0.068773 0.085332 0.063 Uiso 1 1 calc R U . . .
C4 C 0.9734(2) 0.1140(2) 0.2157(3) 0.0419(10) Uani 1 1 d . . . . .
C5 C 1.0818(3) 0.1154(5) 0.2321(4) 0.0677(14) Uani 1 1 d . . . . .
F4 F 1.1139(19) 0.151(2) 0.1578(19) 0.130(11) Uani 0.5 1 d . . P B 1
F5 F 1.1121(18) 0.0387(16) 0.238(2) 0.130(10) Uani 0.5 1 d . . P B 1
F6 F 1.1159(15) 0.1709(15) 0.3072(18) 0.081(5) Uani 0.5 1 d . . P B 1
F4A F 1.1244(19) 0.129(2) 0.1594(16) 0.095(6) Uani 0.5 1 d . . P B 2
F5A F 1.1163(18) 0.0402(18) 0.2692(18) 0.115(8) Uani 0.5 1 d . . P B 2
F6A F 1.1103(15) 0.165(2) 0.2888(19) 0.124(9) Uani 0.5 1 d . . P B 2
O2 O 0.93418(15) 0.13667(15) 0.28372(17) 0.0407(6) Uani 1 1 d . . . . .
O3 O 0.83581(15) 0.20817(15) 0.41009(17) 0.0427(6) Uani 1 1 d . . . . .
C6 C 0.8373(4) 0.2500(4) 0.5649(3) 0.0575(12) Uani 1 1 d . . . . .
F7 F 0.7879(12) 0.2792(13) 0.6296(10) 0.109(7) Uani 0.5 1 d . . P C 1
F8 F 0.8758(10) 0.1790(8) 0.6007(9) 0.091(4) Uani 0.5 1 d . . P C 1
F9 F 0.9088(10) 0.3003(9) 0.5627(12) 0.111(7) Uani 0.5 1 d . . P C 1
F7A F 0.8075(13) 0.3194(12) 0.6009(10) 0.115(6) Uani 0.5 1 d . . P C 2
F8A F 0.8232(13) 0.1860(12) 0.6174(10) 0.148(8) Uani 0.5 1 d . . P C 2
F9A F 0.9251(8) 0.2584(15) 0.5649(11) 0.131(8) Uani 0.5 1 d . . P C 2
C7 C 0.7850(3) 0.2354(2) 0.4681(3) 0.0412(10) Uani 1 1 d . . . . .
C8 C 0.6888(3) 0.2522(3) 0.4532(3) 0.0519(11) Uani 1 1 d . . . . .
H8A H 0.657727 0.268233 0.503529 0.062 Uiso 1 1 calc R U . . .
C9 C 0.6382(2) 0.2461(2) 0.3671(3) 0.0438(10) Uani 1 1 d . . . . .
C10 C 0.5342(3) 0.2733(4) 0.3588(5) 0.0637(13) Uani 1 1 d . . . . .
F10 F 0.4905(13) 0.2623(16) 0.2801(11) 0.105(9) Uani 0.5 1 d . . P D 1
F11 F 0.5321(12) 0.3536(13) 0.3779(17) 0.146(9) Uani 0.5 1 d . . P D 1
F12 F 0.4909(10) 0.2321(15) 0.4166(15) 0.116(8) Uani 0.5 1 d . . P D 1
F10A F 0.5191(11) 0.3529(15) 0.3266(18) 0.140(9) Uani 0.5 1 d . . P D 2
F11A F 0.4971(13) 0.2731(17) 0.4372(15) 0.136(10) Uani 0.5 1 d . . P D 2
F12A F 0.4802(15) 0.2236(17) 0.3005(17) 0.142(11) Uani 0.5 1 d . . P D 2
O4 O 0.66527(15) 0.22162(15) 0.29224(18) 0.0445(7) Uani 1 1 d . . . . .
Fe Fe 0.47172(3) -0.04994(4) 0.24741(4) 0.04403(18) Uani 1 1 d . . . . .
O1R O 0.66914(14) -0.23271(15) 0.30544(16) 0.0407(6) Uani 1 1 d . . . . .
N2R N 0.71037(18) -0.16112(19) 0.33222(19) 0.0331(7) Uani 1 1 d . . . . .
C3R C 0.7735(2) -0.1557(2) 0.4223(2) 0.0375(9) Uani 1 1 d . . . . .
C4R C 0.8471(2) -0.2274(2) 0.4303(3) 0.0547(12) Uani 1 1 d . . . . .
H4RA H 0.886337 -0.222284 0.488449 0.082 Uiso 1 1 calc R U . . .
H4RB H 0.816129 -0.282419 0.427289 0.082 Uiso 1 1 calc R U . . .
H4RC H 0.885229 -0.222704 0.380040 0.082 Uiso 1 1 calc R U . . .
C5R C 0.7084(3) -0.1649(3) 0.4983(3) 0.0606(12) Uani 1 1 d . . . . .
H5RA H 0.744920 -0.161946 0.558168 0.091 Uiso 1 1 calc R U . . .
H5RB H 0.662925 -0.119154 0.492708 0.091 Uiso 1 1 calc R U . . .
H5RC H 0.676545 -0.219395 0.491785 0.091 Uiso 1 1 calc R U . . .
C6R C 0.8138(2) -0.0647(2) 0.4140(3) 0.0458(10) Uani 1 1 d . . . . .
C7R C 0.9022(3) -0.0627(3) 0.3644(4) 0.0845(17) Uani 1 1 d . . . . .
H7RA H 0.953569 -0.088170 0.403591 0.127 Uiso 1 1 calc R U . . .
H7RB H 0.891333 -0.094504 0.307346 0.127 Uiso 1 1 calc R U . . .
H7RC H 0.917419 -0.004025 0.351154 0.127 Uiso 1 1 calc R U . . .
C8R C 0.8289(4) -0.0127(3) 0.5026(3) 0.0997(19) Uani 1 1 d . . . . .
H8RA H 0.877963 -0.038647 0.544360 0.150 Uiso 1 1 calc R U . . .
H8RB H 0.846710 0.045076 0.488514 0.150 Uiso 1 1 calc R U . . .
H8RC H 0.771667 -0.011413 0.531393 0.150 Uiso 1 1 calc R U . . .
N9R N 0.73686(18) -0.02391(19) 0.3487(2) 0.0366(7) Uani 1 1 d . . . . .
O10R O 0.72509(15) 0.05855(15) 0.34413(17) 0.0440(7) Uani 1 1 d . . . . .
C11R C 0.6827(2) -0.0828(2) 0.2985(2) 0.0321(9) Uani 1 1 d . . . . .
C12R C 0.6081(2) -0.0655(2) 0.2253(2) 0.0367(9) Uani 1 1 d . . . . .
C13R C 0.5745(2) 0.0176(3) 0.1945(3) 0.0458(10) Uani 1 1 d . . . . .
H13A H 0.600258 0.073453 0.216358 0.055 Uiso 1 1 calc R U . . .
C14R C 0.4982(3) 0.0034(3) 0.1246(3) 0.0551(11) Uani 1 1 d . . . . .
H14A H 0.460399 0.048696 0.091130 0.066 Uiso 1 1 calc R U . . .
C15R C 0.4835(3) -0.0846(3) 0.1124(3) 0.0558(12) Uani 1 1 d . . . . .
H15A H 0.433928 -0.111299 0.069394 0.067 Uiso 1 1 calc R U . . .
C16R C 0.5495(2) -0.1290(3) 0.1754(3) 0.0492(11) Uani 1 1 d . . . . .
H16A H 0.555218 -0.191649 0.182456 0.059 Uiso 1 1 calc R U . . .
C17R C 0.3777(7) 0.0231(6) 0.3044(7) 0.143(3) Uani 1 1 d . . . . .
H17A H 0.357854 0.081723 0.285934 0.172 Uiso 1 1 calc R U . . .
C18R C 0.3361(4) -0.0538(9) 0.2705(5) 0.143(4) Uani 1 1 d . . . . .
H18A H 0.281214 -0.059974 0.223847 0.171 Uiso 1 1 calc R U . . .
C19R C 0.3844(7) -0.1181(5) 0.3188(7) 0.128(2) Uani 1 1 d . U . . .
H19A H 0.371331 -0.179966 0.312312 0.154 Uiso 1 1 calc R U . . .
C20R C 0.4506(4) -0.0820(5) 0.3787(4) 0.1018(19) Uani 1 1 d . U . . .
H20A H 0.495303 -0.113201 0.423070 0.122 Uiso 1 1 calc R U . . .
C21R C 0.4463(5) 0.0014(6) 0.3688(5) 0.115(2) Uani 1 1 d . U . . .
H21A H 0.487847 0.042421 0.405054 0.138 Uiso 1 1 calc R U . . .

loop_
_atom_site_aniso_label
_atom_site_aniso_U_11
_atom_site_aniso_U_22
_atom_site_aniso_U_33
_atom_site_aniso_U_23
_atom_site_aniso_U_13
_atom_site_aniso_U_12
Co 0.0361(3) 0.0337(3) 0.0396(3) -0.0035(3) 0.0064(2) 0.0015(2)
O1 0.0398(13) 0.0432(16) 0.0526(18) -0.0150(13) 0.0065(13) 0.0013(12)
C1 0.061(4) 0.104(5) 0.091(5) -0.049(4) 0.006(3) 0.026(4)
F1 0.137(5) 0.180(6) 0.175(6) -0.129(5) 0.038(4) -0.089(5)
F3 0.185(6) 0.145(5) 0.057(3) -0.027(3) -0.049(3) 0.053(5)
F2 0.093(3) 0.151(4) 0.084(3) -0.082(3) 0.003(2) 0.022(3)
F1A 0.137(5) 0.180(6) 0.175(6) -0.129(5) 0.038(4) -0.089(5)
F2A 0.093(3) 0.151(4) 0.084(3) -0.082(3) 0.003(2) 0.022(3)
F3A 0.185(6) 0.145(5) 0.057(3) -0.027(3) -0.049(3) 0.053(5)
C2 0.049(2) 0.047(3) 0.044(3) -0.013(2) 0.003(2) 0.009(2)
C3 0.042(2) 0.075(3) 0.042(3) -0.013(2) 0.013(2) 0.013(2)
C4 0.041(2) 0.041(3) 0.045(3) 0.004(2) 0.010(2) 0.0088(18)
C5 0.047(3) 0.099(5) 0.057(4) -0.009(4) 0.005(3) -0.001(3)
F4 0.062(9) 0.23(3) 0.098(12) 0.036(11) 0.031(7) -0.047(13)
F5 0.074(7) 0.106(14) 0.20(3) -0.032(13) -0.028(11) 0.060(8)
F6 0.057(7) 0.128(10) 0.057(7) -0.026(9) -0.005(5) -0.015(6)
F4A 0.055(6) 0.175(14) 0.058(9) -0.027(10) 0.018(5) -0.013(6)
F5A 0.060(7) 0.163(19) 0.115(10) 0.048(11) -0.012(6) 0.040(8)
F6A 0.036(6) 0.237(18) 0.097(15) -0.104(11) 0.001(6) -0.021(7)
O2 0.0401(14) 0.0445(16) 0.0380(16) 0.0000(13) 0.0071(12) 0.0053(12)
O3 0.0395(14) 0.0471(16) 0.0433(17) -0.0114(13) 0.0118(12) -0.0029(12)
C6 0.064(3) 0.063(4) 0.047(3) -0.015(3) 0.010(3) 0.004(3)
F7 0.086(6) 0.20(2) 0.042(6) -0.029(8) 0.015(4) 0.048(10)
F8 0.110(8) 0.065(7) 0.088(8) -0.024(6) -0.036(7) 0.014(7)
F9 0.141(16) 0.105(8) 0.086(7) -0.029(6) 0.013(8) -0.092(10)
F7A 0.137(13) 0.130(11) 0.070(10) -0.064(8) -0.020(8) 0.049(8)
F8A 0.182(15) 0.191(17) 0.057(6) 0.049(9) -0.041(9) -0.099(14)
F9A 0.037(4) 0.28(2) 0.076(8) -0.080(13) -0.015(5) 0.008(10)
C7 0.046(2) 0.037(2) 0.042(3) -0.003(2) 0.012(2) -0.0038(19)
C8 0.046(2) 0.069(3) 0.043(3) -0.007(2) 0.018(2) 0.012(2)
C9 0.043(2) 0.040(3) 0.050(3) 0.001(2) 0.011(2) 0.0058(18)
C10 0.050(3) 0.079(5) 0.065(4) -0.007(4) 0.017(3) 0.017(3)
F10 0.048(7) 0.20(3) 0.062(6) 0.001(11) -0.010(5) 0.035(11)
F11 0.110(8) 0.086(11) 0.23(2) -0.031(12) -0.037(10) 0.070(7)
F12 0.042(4) 0.188(16) 0.127(18) 0.065(13) 0.046(7) 0.001(7)
F10A 0.067(6) 0.116(13) 0.24(2) 0.084(15) 0.016(10) 0.042(7)
F11A 0.085(8) 0.24(3) 0.084(8) 0.005(12) 0.030(6) 0.082(11)
F12A 0.051(5) 0.156(15) 0.21(3) -0.087(14) -0.004(11) 0.005(8)
O4 0.0437(14) 0.0425(17) 0.0477(18) -0.0037(14) 0.0066(13) 0.0085(12)
Fe 0.0345(3) 0.0541(4) 0.0432(4) -0.0011(3) 0.0033(2) 0.0042(3)
O1R 0.0367(13) 0.0307(15) 0.0543(18) -0.0086(13) 0.0035(12) -0.0041(11)
N2R 0.0319(15) 0.0299(18) 0.0365(19) -0.0017(15) -0.0004(14) -0.0017(14)
C3R 0.041(2) 0.037(2) 0.033(2) 0.0026(18) -0.0058(18) -0.0016(18)
C4R 0.048(2) 0.046(3) 0.065(3) 0.008(2) -0.015(2) 0.004(2)
C5R 0.061(3) 0.079(3) 0.041(3) 0.004(2) 0.006(2) -0.005(2)
C6R 0.046(2) 0.036(2) 0.051(3) 0.000(2) -0.014(2) -0.0013(18)
C7R 0.038(2) 0.068(3) 0.147(5) 0.047(3) 0.005(3) -0.003(2)
C8R 0.153(5) 0.053(3) 0.077(4) -0.005(3) -0.058(3) -0.013(3)
N9R 0.0349(16) 0.0310(19) 0.043(2) -0.0004(15) 0.0020(14) 0.0012(14)
O10R 0.0479(14) 0.0302(16) 0.0545(18) 0.0023(13) 0.0079(13) 0.0022(12)
C11R 0.0287(17) 0.028(2) 0.040(2) -0.0007(18) 0.0042(17) 0.0007(16)
C12R 0.0341(19) 0.041(2) 0.035(2) 0.0006(19) 0.0035(17) 0.0056(17)
C13R 0.041(2) 0.049(3) 0.047(3) 0.013(2) 0.003(2) 0.0039(19)
C14R 0.046(2) 0.069(3) 0.048(3) 0.015(2) -0.001(2) 0.012(2)
C15R 0.052(2) 0.070(3) 0.042(3) -0.009(2) -0.010(2) 0.013(2)
C16R 0.047(2) 0.052(3) 0.046(3) -0.011(2) -0.010(2) 0.011(2)
C17R 0.149(7) 0.167(8) 0.133(8) 0.053(6) 0.095(6) 0.111(6)
C18R 0.032(3) 0.331(14) 0.068(5) -0.025(7) 0.015(3) -0.021(5)
C19R 0.137(4) 0.121(4) 0.141(5) -0.001(4) 0.072(4) -0.039(4)
C20R 0.085(3) 0.147(4) 0.078(3) 0.039(3) 0.030(3) 0.032(3)
C21R 0.124(4) 0.133(4) 0.094(4) -0.040(3) 0.043(3) -0.019(4)

loop_
_atom_type_symbol
_atom_type_description
_atom_type_scat_dispersion_real
_atom_type_scat_dispersion_imag
_atom_type_scat_source
C C 0.0033 0.0016 'International Tables Vol C Tables 4.2.6.8 and 6.1.1.4'
H H 0.0000 0.0000 'International Tables Vol C Tables 4.2.6.8 and 6.1.1.4'
N N 0.0061 0.0033 'International Tables Vol C Tables 4.2.6.8 and 6.1.1.4'
O O 0.0106 0.0060 'International Tables Vol C Tables 4.2.6.8 and 6.1.1.4'
F F 0.0171 0.0103 'International Tables Vol C Tables 4.2.6.8 and 6.1.1.4'
Fe Fe 0.3463 0.8444 'International Tables Vol C Tables 4.2.6.8 and 6.1.1.4'
Co Co 0.3494 0.9721 'International Tables Vol C Tables 4.2.6.8 and 6.1.1.4'

loop_
_geom_angle_atom_site_label_1
_geom_angle_atom_site_label_2
_geom_angle_atom_site_label_3
_geom_angle
_geom_angle_site_symmetry_1
_geom_angle_site_symmetry_3
_geom_angle_publ_flag
O1 Co O3 163.38(10) . . ?
O1 Co O4 106.46(10) . . ?
O3 Co O4 87.34(10) . . ?
O1 Co O2 86.61(10) . . ?
O3 Co O2 81.19(9) . . ?
O4 Co O2 164.84(10) . . ?
O1 Co O1R 86.69(10) . 2_655 ?
O3 Co O1R 102.55(9) . 2_655 ?
O4 Co O1R 91.27(9) . 2_655 ?
O2 Co O1R 81.66(9) . 2_655 ?
O1 Co O10R 85.69(10) . . ?
O3 Co O10R 87.36(9) . . ?
O4 Co O10R 81.26(9) . . ?
O2 Co O10R 107.90(9) . . ?
O1R Co O10R 167.37(9) 2_655 . ?
C2 O1 Co 126.2(2) . . ?
F2A C1 F3A 107.9(17) . . ?
F3 C1 F1 106.4(7) . . ?
F3 C1 F2 106.9(7) . . ?
F1 C1 F2 103.2(6) . . ?
F2A C1 F1A 120.2(18) . . ?
F3A C1 F1A 101.2(15) . . ?
F2A C1 C2 113.3(9) . . ?
F3A C1 C2 106.1(8) . . ?
F3 C1 C2 111.2(5) . . ?
F1 C1 C2 112.6(6) . . ?
F2 C1 C2 115.8(4) . . ?
F1A C1 C2 106.7(8) . . ?
O1 C2 C3 128.4(4) . . ?
O1 C2 C1 113.6(4) . . ?
C3 C2 C1 118.0(4) . . ?
C4 C3 C2 121.2(4) . . ?
O2 C4 C3 128.7(3) . . ?
O2 C4 C5 114.3(4) . . ?
C3 C4 C5 116.8(4) . . ?
F6A C5 F4A 108.0(17) . . ?
F5 C5 F4 107(2) . . ?
F6A C5 F5A 102.0(18) . . ?
F4A C5 F5A 106(2) . . ?
F5 C5 F6 115.5(16) . . ?
F4 C5 F6 104.1(15) . . ?
F6A C5 C4 112.5(13) . . ?
F5 C5 C4 109.2(14) . . ?
F4A C5 C4 115.9(13) . . ?
F4 C5 C4 108.3(14) . . ?
F5A C5 C4 111.3(13) . . ?
F6 C5 C4 112.1(10) . . ?
C4 O2 Co 124.6(2) . . ?
C7 O3 Co 126.7(2) . . ?
F9A C6 F8A 107.7(11) . . ?
F9A C6 F7A 106.8(12) . . ?
F8A C6 F7A 109.1(11) . . ?
F9 C6 F7 107.5(12) . . ?
F9 C6 F8 102.7(9) . . ?
F7 C6 F8 104.1(10) . . ?
F9A C6 C7 113.4(8) . . ?
F8A C6 C7 109.6(7) . . ?
F9 C6 C7 111.9(9) . . ?
F7A C6 C7 110.1(8) . . ?
F7 C6 C7 117.3(8) . . ?
F8 C6 C7 112.1(6) . . ?
O3 C7 C8 127.0(4) . . ?
O3 C7 C6 114.0(3) . . ?
C8 C7 C6 119.0(4) . . ?
C9 C8 C7 122.5(4) . . ?
O4 C9 C8 128.7(3) . . ?
O4 C9 C10 114.1(4) . . ?
C8 C9 C10 117.2(4) . . ?
F10 C10 F12 107.6(14) . . ?
F10 C10 F11 108.0(14) . . ?
F12 C10 F11 108.8(15) . . ?
F11A C10 F10A 103.9(14) . . ?
F11A C10 F12A 106.7(14) . . ?
F10A C10 F12A 104.9(13) . . ?
F10 C10 C9 114.4(11) . . ?
F12 C10 C9 110.6(10) . . ?
F11A C10 C9 114.7(11) . . ?
F11 C10 C9 107.3(9) . . ?
F10A C10 C9 113.5(8) . . ?
F12A C10 C9 112.2(12) . . ?
C9 O4 Co 125.1(2) . . ?
C21R Fe C20R 37.8(2) . . ?
C21R Fe C19R 64.6(3) . . ?
C20R Fe C19R 38.5(2) . . ?
C21R Fe C17R 38.4(3) . . ?
C20R Fe C17R 64.7(3) . . ?
C19R Fe C17R 66.5(3) . . ?
C21R Fe C18R 65.7(3) . . ?
C20R Fe C18R 65.4(3) . . ?
C19R Fe C18R 39.6(3) . . ?
C17R Fe C18R 40.7(3) . . ?
C21R Fe C16R 149.3(3) . . ?
C20R Fe C16R 119.1(2) . . ?
C19R Fe C16R 110.9(2) . . ?
C17R Fe C16R 171.1(4) . . ?
C18R Fe C16R 131.8(3) . . ?
C21R Fe C12R 117.5(2) . . ?
C20R Fe C12R 111.70(19) . . ?
C19R Fe C12R 133.1(3) . . ?
C17R Fe C12R 146.6(4) . . ?
C18R Fe C12R 171.4(4) . . ?
C16R Fe C12R 41.46(13) . . ?
C21R Fe C13R 109.8(2) . . ?
C20R Fe C13R 132.6(3) . . ?
C19R Fe C13R 170.7(3) . . ?
C17R Fe C13R 114.4(3) . . ?
C18R Fe C13R 146.7(4) . . ?
C16R Fe C13R 69.70(16) . . ?
C12R Fe C13R 41.31(13) . . ?
C21R Fe C14R 132.6(3) . . ?
C20R Fe C14R 169.9(3) . . ?
C19R Fe C14R 148.4(3) . . ?
C17R Fe C14R 109.3(2) . . ?
C18R Fe C14R 116.0(3) . . ?
C16R Fe C14R 68.16(16) . . ?
C12R Fe C14R 68.41(14) . . ?
C13R Fe C14R 40.89(14) . . ?
C21R Fe C15R 169.7(3) . . ?
C20R Fe C15R 150.3(3) . . ?
C19R Fe C15R 118.4(3) . . ?
C17R Fe C15R 132.2(3) . . ?
C18R Fe C15R 109.7(2) . . ?
C16R Fe C15R 40.60(14) . . ?
C12R Fe C15R 68.46(14) . . ?
C13R Fe C15R 68.47(16) . . ?
C14R Fe C15R 39.71(15) . . ?
N2R O1R Co 132.52(18) . 2_645 ?
O1R N2R C11R 124.0(3) . . ?
O1R N2R C3R 121.0(3) . . ?
C11R N2R C3R 112.7(3) . . ?
N2R C3R C4R 111.4(3) . . ?
N2R C3R C5R 105.4(3) . . ?
C4R C3R C5R 110.5(3) . . ?
N2R C3R C6R 100.2(3) . . ?
C4R C3R C6R 114.5(3) . . ?
C5R C3R C6R 114.1(3) . . ?
N9R C6R C8R 109.4(3) . . ?
N9R C6R C7R 106.4(3) . . ?
C8R C6R C7R 110.1(4) . . ?
N9R C6R C3R 100.5(3) . . ?
C8R C6R C3R 116.3(4) . . ?
C7R C6R C3R 113.3(3) . . ?
O10R N9R C11R 125.3(3) . . ?
O10R N9R C6R 122.0(3) . . ?
C11R N9R C6R 112.6(3) . . ?
N9R O10R Co 135.4(2) . . ?
N9R C11R N2R 106.7(3) . . ?
N9R C11R C12R 126.8(3) . . ?
N2R C11R C12R 126.4(3) . . ?
C16R C12R C13R 107.9(3) . . ?
C16R C12R C11R 125.7(3) . . ?
C13R C12R C11R 126.2(3) . . ?
C16R C12R Fe 69.16(19) . . ?
C13R C12R Fe 69.32(19) . . ?
C11R C12R Fe 123.4(2) . . ?
C14R C13R C12R 106.6(4) . . ?
C14R C13R Fe 69.9(2) . . ?
C12R C13R Fe 69.4(2) . . ?
C15R C14R C13R 109.6(3) . . ?
C15R C14R Fe 70.8(2) . . ?
C13R C14R Fe 69.2(2) . . ?
C14R C15R C16R 108.5(4) . . ?
C14R C15R Fe 69.5(2) . . ?
C16R C15R Fe 68.6(2) . . ?
C15R C16R C12R 107.4(3) . . ?
C15R C16R Fe 70.8(2) . . ?
C12R C16R Fe 69.4(2) . . ?
C21R C17R C18R 106.4(7) . . ?
C21R C17R Fe 70.6(4) . . ?
C18R C17R Fe 69.6(4) . . ?
C19R C18R C17R 106.0(7) . . ?
C19R C18R Fe 70.4(4) . . ?
C17R C18R Fe 69.7(3) . . ?
C18R C19R C20R 107.9(7) . . ?
C18R C19R Fe 70.0(4) . . ?
C20R C19R Fe 71.2(4) . . ?
C21R C20R C19R 109.0(6) . . ?
C21R C20R Fe 70.2(4) . . ?
C19R C20R Fe 70.3(4) . . ?
C17R C21R C20R 110.7(7) . . ?
C17R C21R Fe 71.0(4) . . ?
C20R C21R Fe 71.9(4) . . ?

loop_
_geom_bond_atom_site_label_1
_geom_bond_atom_site_label_2
_geom_bond_distance
_geom_bond_site_symmetry_2
_geom_bond_publ_flag
Co O1 2.029(2) . ?
Co O3 2.037(2) . ?
Co O4 2.044(2) . ?
Co O2 2.071(2) . ?
Co O1R 2.122(2) 2_655 ?
Co O10R 2.172(2) . ?
O1 C2 1.249(4) . ?
C1 F2A 1.131(19) . ?
C1 F3A 1.266(19) . ?
C1 F3 1.315(7) . ?
C1 F1 1.316(7) . ?
C1 F2 1.304(6) . ?
C1 F1A 1.39(2) . ?
C1 C2 1.525(6) . ?
C2 C3 1.389(5) . ?
C3 C4 1.383(5) . ?
C4 O2 1.240(4) . ?
C4 C5 1.540(5) . ?
C5 F6A 1.16(3) . ?
C5 F5 1.27(2) . ?
C5 F4A 1.29(3) . ?
C5 F4 1.34(3) . ?
C5 F5A 1.35(2) . ?
C5 F6 1.43(3) . ?
O3 C7 1.246(4) . ?
C6 F9A 1.262(13) . ?
C6 F8A 1.280(14) . ?
C6 F9 1.290(12) . ?
C6 F7A 1.290(17) . ?
C6 F7 1.316(16) . ?
C6 F8 1.311(13) . ?
C6 C7 1.528(5) . ?
C7 C8 1.392(5) . ?
C8 C9 1.370(5) . ?
C9 O4 1.251(4) . ?
C9 C10 1.536(5) . ?
C10 F10 1.247(17) . ?
C10 F12 1.269(17) . ?
C10 F11A 1.306(19) . ?
C10 F11 1.28(2) . ?
C10 F10A 1.330(18) . ?
C10 F12A 1.32(2) . ?
Fe C21R 2.001(6) . ?
Fe C20R 2.021(5) . ?
Fe C19R 2.011(6) . ?
Fe C17R 2.007(5) . ?
Fe C18R 2.006(5) . ?
Fe C16R 2.023(4) . ?
Fe C12R 2.026(3) . ?
Fe C13R 2.025(4) . ?
Fe C14R 2.036(4) . ?
Fe C15R 2.052(4) . ?
O1R N2R 1.296(3) . ?
N2R C11R 1.352(4) . ?
N2R C3R 1.500(4) . ?
C3R C4R 1.527(4) . ?
C3R C5R 1.527(5) . ?
C3R C6R 1.535(5) . ?
C6R N9R 1.505(4) . ?
C6R C8R 1.511(5) . ?
C6R C7R 1.524(5) . ?
N9R O10R 1.291(3) . ?
N9R C11R 1.353(4) . ?
C11R C12R 1.439(4) . ?
C12R C16R 1.433(5) . ?
C12R C13R 1.429(5) . ?
C13R C14R 1.418(5) . ?
C14R C15R 1.388(5) . ?
C15R C16R 1.414(5) . ?
C17R C21R 1.318(9) . ?
C17R C18R 1.396(10) . ?
C18R C19R 1.361(9) . ?
C19R C20R 1.330(8) . ?
C20R C21R 1.303(8) . ?
